data_7007198
loop_
_publ_author_name
'Bera, Jitendra K.'
'Schelter, Eric J.'
'Patra, Sanjib K.'
'Bacsa, John'
'Dunbar, Kim R.'

_publ_section_title
;
 Syntheses and reactivity studies of solvated dirhenium acetonitrile
 complexes.
;
_journal_issue 33
_journal_name_full 'Dalton transactions (Cambridge, England : 2003)'
_journal_page_first 4011
_journal_page_last 4019
_journal_paper_doi 10.1039/b601463a
_journal_year 2006
_chemical_formula_moiety 'C62 H62 N6 P4 Re2, 4(B F4), 2(C2 H3 N)'
_chemical_formula_sum 'C66 H68 B4 F16 N8 P4 Re2'
_chemical_formula_weight 1816.80
_chemical_name_systematic
;
?
;
_space_group_IT_number 2
_symmetry_cell_setting triclinic
_symmetry_space_group_name_Hall '-P 1'
_symmetry_space_group_name_H-M 'P -1'
_atom_sites_solution_hydrogens geom
_atom_sites_solution_primary direct
_atom_sites_solution_secondary difmap
_audit_creation_method SHELXL-97
_cell_angle_alpha 84.69(3)
_cell_angle_beta 89.50(3)
_cell_angle_gamma 79.08(3)
_cell_formula_units_Z 2
_cell_length_a 12.510(3)
_cell_length_b 12.791(3)
_cell_length_c 23.341(5)
_cell_measurement_reflns_used 111
_cell_measurement_temperature 110(2)
_cell_measurement_theta_max 21.553
_cell_measurement_theta_min 2.871
_cell_volume 3651.4(15)
_computing_cell_refinement 'Bruker SAINT'
_computing_data_collection 'Bruker APEX'
_computing_data_reduction 'Bruker SAINT'
_computing_molecular_graphics ORTEP
_computing_publication_material ciftab
_computing_structure_refinement 'SHELXL-97 (Sheldrick, 1997)'
_computing_structure_solution 'SHELXS-97 (Sheldrick, 1990)'
_diffrn_ambient_temperature 110(2)
_diffrn_measured_fraction_theta_full 0.988
_diffrn_measured_fraction_theta_max 0.988
_diffrn_measurement_device_type 'Bruker SMART APEX'
_diffrn_measurement_method 'omega scans'
_diffrn_radiation_monochromator graphite
_diffrn_radiation_source 'fine-focus sealed tube'
_diffrn_radiation_type MoK\a
_diffrn_radiation_wavelength 0.71073
_diffrn_reflns_av_R_equivalents 0.0728
_diffrn_reflns_av_sigmaI/netI 0.1201
_diffrn_reflns_limit_h_max 13
_diffrn_reflns_limit_h_min -13
_diffrn_reflns_limit_k_max 13
_diffrn_reflns_limit_k_min -14
_diffrn_reflns_limit_l_max 25
_diffrn_reflns_limit_l_min -26
_diffrn_reflns_number 22186
_diffrn_reflns_theta_full 23.34
_diffrn_reflns_theta_max 23.34
_diffrn_reflns_theta_min 1.63
_exptl_absorpt_coefficient_mu 3.486
_exptl_absorpt_correction_T_max 0.6600
_exptl_absorpt_correction_T_min 0.4761
_exptl_absorpt_correction_type empirical
_exptl_crystal_colour green
_exptl_crystal_density_diffrn 1.652
_exptl_crystal_density_method 'not measured'
_exptl_crystal_description plate
_exptl_crystal_F_000 1788
_exptl_crystal_size_max 0.25
_exptl_crystal_size_mid 0.17
_exptl_crystal_size_min 0.13
_refine_diff_density_max 2.311
_refine_diff_density_min -1.188
_refine_diff_density_rms 0.234
_refine_ls_extinction_coef 0.00103(16)
_refine_ls_extinction_expression Fc^*^=kFc[1+0.001xFc^2^\l^3^/sin(2\q)]^-1/4^
_refine_ls_extinction_method SHELXL
_refine_ls_goodness_of_fit_ref 0.978
_refine_ls_hydrogen_treatment constr
_refine_ls_matrix_type full
_refine_ls_number_parameters 473
_refine_ls_number_reflns 10464
_refine_ls_number_restraints 81
_refine_ls_restrained_S_all 0.985
_refine_ls_R_factor_all 0.1174
_refine_ls_R_factor_gt 0.0671
_refine_ls_shift/su_max 0.008
_refine_ls_shift/su_mean 0.001
_refine_ls_structure_factor_coef Fsqd
_refine_ls_weighting_details 'calc w=1/[\s^2^(Fo^2^)+(0.1007P)^2^+0.0000P] where P=(Fo^2^+2Fc^2^)/3'
_refine_ls_weighting_scheme calc
_refine_ls_wR_factor_gt 0.1603
_refine_ls_wR_factor_ref 0.1813
_reflns_number_gt 6541
_reflns_number_total 10464
_reflns_threshold_expression >2sigma(I)
_cod_data_source_file b601463a.txt
_cod_data_source_block compound4
_cod_depositor_comments
;
The following automatic conversions were performed:
'_symmetry_cell_setting' value 'Triclinic' changed to 'triclinic'
according to '/home/saulius/struct/CIF-dictionaries/cif_core.dic'
dictionary named 'cif_core.dic' version 2.4.1 from 2010-06-29.

Automatic conversion script
Id: cif_fix_enum 1527 2010-12-29 10:47:43Z saulius 
;
_cod_original_cell_volume 3651.5(13)
_cod_original_sg_symbol_H-M P-1
_cod_database_code 7007198

loop_
_symmetry_equiv_pos_as_xyz
'x, y, z'
'-x, -y, -z'

loop_
_atom_site_label
_atom_site_type_symbol
_atom_site_fract_x
_atom_site_fract_y
_atom_site_fract_z
_atom_site_U_iso_or_equiv
_atom_site_adp_type
_atom_site_occupancy
_atom_site_symmetry_multiplicity
_atom_site_calc_flag
_atom_site_refinement_flags
_atom_site_disorder_assembly
_atom_site_disorder_group
Re1 Re 0.99170(5) -0.44544(5) 0.45734(2) 0.0238(2) Uani 1 1 d . . .
Re2 Re 0.49719(4) 0.03420(4) 0.04426(2) 0.0180(2) Uani 1 1 d . . .
P1 P 1.1825(3) -0.4230(3) 0.45611(17) 0.0356(11) Uani 1 1 d . . .
P2 P 0.7944(3) -0.4292(3) 0.43619(17) 0.0316(10) Uani 1 1 d . . .
P3 P 0.6876(3) -0.0394(3) 0.07535(15) 0.0234(9) Uani 1 1 d . . .
P4 P 0.3070(3) 0.1278(3) 0.03680(16) 0.0290(9) Uani 1 1 d . . .
N1 N 1.0389(9) -0.5704(9) 0.4084(5) 0.025(3) Uiso 1 1 d . . .
N2 N 0.9419(9) -0.2949(9) 0.4824(5) 0.025(3) Uani 1 1 d . . .
N3 N 0.9808(10) -0.3482(9) 0.3662(5) 0.030(3) Uani 1 1 d . . .
N4 N 0.4349(8) -0.0864(9) 0.0878(5) 0.022(3) Uani 1 1 d . . .
N5 N 0.4940(9) 0.0966(9) 0.1367(5) 0.025(3) Uani 1 1 d . . .
N6 N 0.5554(9) 0.1717(8) 0.0236(5) 0.028(3) Uani 1 1 d . . .
C11 C 1.0651(13) -0.6302(14) 0.3769(7) 0.041(4) Uiso 1 1 d . . .
C12 C 1.0886(15) -0.7125(15) 0.3370(8) 0.058(5) Uiso 1 1 d . . .
H12A H 1.0634 -0.7769 0.3533 0.087 Uiso 1 1 calc R . .
H12B H 1.1673 -0.7296 0.3306 0.087 Uiso 1 1 calc R . .
H12C H 1.0510 -0.6864 0.3003 0.087 Uiso 1 1 calc R . .
C12A C 0.7365(12) -0.4571(13) 0.5057(6) 0.038(4) Uiso 1 1 d . . .
H12D H 0.6609 -0.4678 0.5008 0.045 Uiso 1 1 calc R . .
H12E H 0.7344 -0.3954 0.5287 0.045 Uiso 1 1 calc R . .
C13 C 0.9110(11) -0.2095(12) 0.4902(6) 0.024(3) Uiso 1 1 d . . .
C14 C 0.8747(13) -0.0973(13) 0.4981(7) 0.046(4) Uiso 1 1 d . . .
H14A H 0.9057 -0.0812 0.5339 0.070 Uiso 1 1 calc R . .
H14B H 0.7951 -0.0813 0.5000 0.070 Uiso 1 1 calc R . .
H14C H 0.8988 -0.0535 0.4656 0.070 Uiso 1 1 calc R . .
C15 C 0.9693(13) -0.2958(14) 0.3252(8) 0.044(4) Uiso 1 1 d . . .
C16 C 0.9607(17) -0.2337(17) 0.2682(9) 0.072(6) Uiso 1 1 d . . .
H16A H 1.0338 -0.2298 0.2538 0.108 Uiso 1 1 calc R . .
H16B H 0.9198 -0.1613 0.2717 0.108 Uiso 1 1 calc R . .
H16C H 0.9228 -0.2689 0.2413 0.108 Uiso 1 1 calc R . .
C17 C 0.3985(11) -0.1467(12) 0.1166(6) 0.030(4) Uiso 1 1 d . . .
C18 C 0.3576(13) -0.2288(13) 0.1530(7) 0.044(4) Uiso 1 1 d . . .
H18A H 0.2778 -0.2118 0.1533 0.067 Uiso 1 1 calc R . .
H18B H 0.3857 -0.2315 0.1923 0.067 Uiso 1 1 calc R . .
H18C H 0.3817 -0.2983 0.1379 0.067 Uiso 1 1 calc R . .
C19 C 0.5020(12) 0.1260(12) 0.1795(7) 0.031(4) Uiso 1 1 d . . .
C20 C 0.5111(13) 0.1622(14) 0.2368(7) 0.046(4) Uiso 1 1 d . . .
H20A H 0.5155 0.2382 0.2329 0.069 Uiso 1 1 calc R . .
H20B H 0.5769 0.1208 0.2562 0.069 Uiso 1 1 calc R . .
H20C H 0.4471 0.1518 0.2595 0.069 Uiso 1 1 calc R . .
C21 C 0.5879(13) 0.2475(14) 0.0160(7) 0.042(4) Uiso 1 1 d . . .
C22 C 0.6229(16) 0.3494(16) 0.0048(9) 0.066(6) Uiso 1 1 d . . .
H22A H 0.6807 0.3430 -0.0240 0.098 Uiso 1 1 calc R . .
H22B H 0.6505 0.3697 0.0405 0.098 Uiso 1 1 calc R . .
H22C H 0.5611 0.4043 -0.0097 0.098 Uiso 1 1 calc R . .
C34A C 0.2363(11) 0.0566(11) -0.0082(6) 0.023(3) Uiso 1 1 d . . .
H34A H 0.1617 0.0973 -0.0167 0.028 Uiso 1 1 calc R . .
H34B H 0.2308 -0.0141 0.0115 0.028 Uiso 1 1 calc R . .
C212 C 0.6463(16) -0.5460(16) 0.3943(9) 0.064(5) Uiso 1 1 d . . .
H212 H 0.6011 -0.5342 0.4269 0.076 Uiso 1 1 calc R . .
C111 C 1.2206(14) -0.3127(15) 0.4887(8) 0.052(5) Uiso 1 1 d . . .
C112 C 1.1645(15) -0.2671(15) 0.5352(8) 0.055(5) Uiso 1 1 d . . .
H112 H 1.0976 -0.2871 0.5469 0.067 Uiso 1 1 calc R . .
C113 C 1.2053(16) -0.1927(16) 0.5648(9) 0.064(6) Uiso 1 1 d . . .
H113 H 1.1663 -0.1620 0.5961 0.077 Uiso 1 1 calc R . .
C114 C 1.3001(17) -0.1649(17) 0.5485(9) 0.070(6) Uiso 1 1 d . . .
H114 H 1.3250 -0.1115 0.5676 0.084 Uiso 1 1 calc R . .
C115 C 1.3585(19) -0.2077(19) 0.5082(10) 0.082(7) Uiso 1 1 d . . .
H115 H 1.4261 -0.1861 0.5002 0.098 Uiso 1 1 calc R . .
C116 C 1.3276(19) -0.2880(19) 0.4736(10) 0.083(7) Uiso 1 1 d . . .
H116 H 1.3723 -0.3205 0.4446 0.100 Uiso 1 1 calc R . .
C121 C 1.2359(13) -0.4157(14) 0.3830(7) 0.045(4) Uiso 1 1 d . . .
C122 C 1.2872(14) -0.5080(15) 0.3601(8) 0.054(5) Uiso 1 1 d . . .
H122 H 1.2997 -0.5745 0.3831 0.065 Uiso 1 1 calc R . .
C123 C 1.3202(14) -0.5021(16) 0.3031(8) 0.056(5) Uiso 1 1 d . . .
H123 H 1.3547 -0.5652 0.2869 0.067 Uiso 1 1 calc R . .
C124 C 1.3037(16) -0.4070(17) 0.2701(9) 0.072(6) Uiso 1 1 d . . .
H124 H 1.3255 -0.4035 0.2310 0.086 Uiso 1 1 calc R . .
C125 C 1.2533(15) -0.3123(17) 0.2951(8) 0.060(5) Uiso 1 1 d . . .
H125 H 1.2420 -0.2450 0.2729 0.072 Uiso 1 1 calc R . .
C126 C 1.2220(13) -0.3197(14) 0.3505(7) 0.041(4) Uiso 1 1 d . . .
H126 H 1.1895 -0.2566 0.3673 0.050 Uiso 1 1 calc R . .
C221 C 0.7234(12) -0.2958(13) 0.4110(7) 0.036(4) Uiso 1 1 d . . .
C226 C 0.6727(13) -0.2261(14) 0.4485(8) 0.049(5) Uiso 1 1 d . . .
H226 H 0.6699 -0.2486 0.4883 0.058 Uiso 1 1 calc R . .
C225 C 0.6232(13) -0.1171(14) 0.4267(7) 0.049(5) Uiso 1 1 d . . .
H225 H 0.5937 -0.0668 0.4529 0.058 Uiso 1 1 calc R . .
C224 C 0.6192(14) -0.0880(15) 0.3706(7) 0.049(5) Uiso 1 1 d . . .
H224 H 0.5865 -0.0169 0.3570 0.059 Uiso 1 1 calc R . .
C223 C 0.6619(14) -0.1591(14) 0.3316(8) 0.052(5) Uiso 1 1 d . . .
H223 H 0.6556 -0.1379 0.2915 0.063 Uiso 1 1 calc R . .
C222 C 0.7164(14) -0.2665(15) 0.3519(8) 0.053(5) Uiso 1 1 d . . .
H222 H 0.7467 -0.3159 0.3255 0.064 Uiso 1 1 calc R . .
C211 C 0.7472(14) -0.5089(14) 0.3843(7) 0.047(4) Uiso 1 1 d . . .
C213 C 0.6246(18) -0.6054(18) 0.3457(9) 0.076(6) Uiso 1 1 d . . .
H213 H 0.5583 -0.6315 0.3476 0.092 Uiso 1 1 calc R . .
C214 C 0.6831(18) -0.6265(18) 0.3011(10) 0.076(6) Uiso 1 1 d . . .
H214 H 0.6585 -0.6637 0.2720 0.092 Uiso 1 1 calc R . .
C215 C 0.7816(16) -0.5943(16) 0.2966(9) 0.062(5) Uiso 1 1 d . . .
H215 H 0.8273 -0.6119 0.2648 0.074 Uiso 1 1 calc R . .
C216 C 0.8151(14) -0.5360(13) 0.3384(7) 0.043(4) Uiso 1 1 d . . .
H216 H 0.8840 -0.5149 0.3355 0.052 Uiso 1 1 calc R . .
C311 C 0.7190(12) -0.1614(10) 0.1210(5) 0.040(4) Uiso 1 1 d G . .
C312 C 0.6431(9) -0.1884(9) 0.1619(5) 0.055(5) Uiso 1 1 d G . .
H312 H 0.5752 -0.1415 0.1655 0.066 Uiso 1 1 calc R . .
C313 C 0.6678(15) -0.2848(13) 0.1976(6) 0.076(6) Uiso 1 1 d G . .
H313 H 0.6197 -0.3018 0.2273 0.091 Uiso 1 1 calc R . .
C314 C 0.765(2) -0.354(2) 0.1880(11) 0.099(8) Uiso 1 1 d . . .
H314 H 0.7766 -0.4255 0.2061 0.119 Uiso 1 1 calc R . .
C315 C 0.8415(14) -0.3244(14) 0.1546(7) 0.047(4) Uiso 1 1 d . . .
H315 H 0.9120 -0.3675 0.1529 0.057 Uiso 1 1 calc R . .
C316 C 0.8142(15) -0.2288(15) 0.1228(8) 0.053(5) Uiso 1 1 d . . .
H316 H 0.8696 -0.2076 0.0989 0.064 Uiso 1 1 calc R . .
C321 C 0.7588(14) 0.0484(14) 0.1113(8) 0.048(5) Uiso 1 1 d . . .
C322 C 0.7601(16) 0.0415(15) 0.1722(8) 0.069(6) Uiso 1 1 d G . .
H322 H 0.7221 -0.0063 0.1938 0.082 Uiso 1 1 calc R . .
C323 C 0.818(2) 0.106(2) 0.2005(11) 0.094(8) Uiso 1 1 d . . .
H323 H 0.8242 0.1013 0.2412 0.113 Uiso 1 1 calc R . .
C324 C 0.864(2) 0.175(2) 0.1668(11) 0.094(8) Uiso 1 1 d . . .
H324 H 0.9034 0.2176 0.1866 0.113 Uiso 1 1 calc R . .
C325 C 0.8641(19) 0.192(2) 0.1136(11) 0.089(7) Uiso 1 1 d . . .
H325 H 0.8972 0.2459 0.0944 0.107 Uiso 1 1 calc R . .
C326 C 0.8098(15) 0.1228(16) 0.0828(9) 0.061(5) Uiso 1 1 d . . .
H326 H 0.8098 0.1297 0.0419 0.073 Uiso 1 1 calc R . .
C411 C 0.2387(13) 0.1280(13) 0.1046(7) 0.041(4) Uiso 1 1 d . . .
C412 C 0.2571(15) 0.1979(15) 0.1423(8) 0.056(5) Uiso 1 1 d . . .
H412 H 0.3014 0.2487 0.1308 0.067 Uiso 1 1 calc R . .
C413 C 0.2139(15) 0.1971(17) 0.1961(9) 0.064(5) Uiso 1 1 d . . .
H413 H 0.2234 0.2488 0.2214 0.076 Uiso 1 1 calc R . .
C414 C 0.1592(15) 0.1227(15) 0.2112(8) 0.058(5) Uiso 1 1 d . . .
H414 H 0.1324 0.1211 0.2494 0.069 Uiso 1 1 calc R . .
C415 C 0.1355(16) 0.0473(17) 0.1792(9) 0.066(6) Uiso 1 1 d . . .
H415 H 0.0939 -0.0044 0.1933 0.080 Uiso 1 1 calc R . .
C416 C 0.1777(14) 0.0516(15) 0.1228(8) 0.055(5) Uiso 1 1 d . . .
H416 H 0.1642 0.0018 0.0972 0.066 Uiso 1 1 calc R . .
C421 C 0.2783(8) 0.2717(10) 0.0060(6) 0.041(4) Uiso 1 1 d G . .
C422 C 0.3486(8) 0.3071(9) -0.0346(4) 0.053(5) Uiso 1 1 d G . .
H422 H 0.4149 0.2615 -0.0430 0.063 Uiso 1 1 calc R . .
C423 C 0.3218(9) 0.4093(11) -0.0628(6) 0.071(6) Uiso 1 1 d G . .
H423 H 0.3700 0.4339 -0.0903 0.086 Uiso 1 1 calc R . .
C424 C 0.2242(19) 0.475(2) -0.0505(10) 0.091(7) Uiso 1 1 d . . .
H424 H 0.2048 0.5444 -0.0703 0.110 Uiso 1 1 calc R . .
C425 C 0.1549(17) 0.4396(17) -0.0093(9) 0.071(6) Uiso 1 1 d . . .
H425 H 0.0935 0.4874 0.0035 0.085 Uiso 1 1 calc R . .
C426 C 0.1772(18) 0.3314(18) 0.0134(10) 0.079(7) Uiso 1 1 d . . .
H426 H 0.1226 0.3006 0.0335 0.095 Uiso 1 1 calc R . .
N1S N 1.0236(15) -0.5199(15) 0.2407(8) 0.086(6) Uiso 1 1 d . . .
C1S C 1.0822(14) -0.5148(14) 0.2032(8) 0.074(6) Uiso 1 1 d G . .
C2S C 1.1440(14) -0.5059(14) 0.1507(8) 0.108(9) Uiso 1 1 d G . .
H2S1 H 1.1314 -0.5603 0.1259 0.162 Uiso 1 1 calc R . .
H2S2 H 1.2217 -0.5168 0.1602 0.162 Uiso 1 1 calc R . .
H2S3 H 1.1206 -0.4347 0.1305 0.162 Uiso 1 1 calc R . .
N2S N 0.4233(13) -0.0800(13) 0.2512(7) 0.064(5) Uiso 1 1 d . . .
C3S C 0.3833(15) -0.0691(15) 0.2919(8) 0.056(5) Uiso 1 1 d . . .
C4S C 0.3280(19) -0.064(2) 0.3471(10) 0.091(7) Uiso 1 1 d . . .
H4S1 H 0.2495 -0.0575 0.3409 0.137 Uiso 1 1 calc R . .
H4S2 H 0.3421 -0.0026 0.3656 0.137 Uiso 1 1 calc R . .
H4S3 H 0.3553 -0.1300 0.3718 0.137 Uiso 1 1 calc R . .
B3 B 1.0121(12) -0.0319(12) 0.3590(7) 0.073(7) Uiso 1 1 d D . .
F33 F 0.9073(10) -0.0403(11) 0.3546(5) 0.106(5) Uiso 1 1 d D . .
F31 F 1.0688(10) -0.0589(11) 0.3114(5) 0.110(5) Uiso 1 1 d D . .
F32 F 1.0589(12) -0.0953(14) 0.4049(6) 0.145(6) Uiso 1 1 d D . .
F34 F 1.0221(14) 0.0650(14) 0.3723(8) 0.167(7) Uiso 1 1 d D . .
B4 B 1.3760(12) -0.8078(12) 0.3994(7) 0.097(10) Uiso 1 1 d D . .
F42 F 1.2749(8) -0.7719(8) 0.4187(4) 0.063(3) Uiso 1 1 d D A .
F44 F 1.4171(11) -0.9039(11) 0.4267(6) 0.109(5) Uiso 1 1 d D A .
F43 F 1.3660(14) -0.8164(14) 0.3435(7) 0.174(8) Uiso 1 1 d D A .
F41 F 1.4348(12) -0.7359(12) 0.4128(7) 0.098(7) Uiso 0.740(18) 1 d PD A 1
F41' F 1.440(3) -0.760(3) 0.3647(15) 0.051(12) Uiso 0.260(18) 1 d PD A 2
B1 B 0.4662(10) 0.4245(10) 0.1440(6) 0.040(5) Uiso 1 1 d D . .
F13 F 0.4012(8) 0.3887(9) 0.1857(5) 0.076(3) Uiso 1 1 d D A .
F12 F 0.4320(10) 0.3919(12) 0.0936(5) 0.110(5) Uiso 1 1 d D A .
F11 F 0.5730(10) 0.3830(12) 0.1530(7) 0.081(5) Uiso 0.740(18) 1 d PD A 1
F11' F 0.548(2) 0.352(2) 0.1227(16) 0.047(11) Uiso 0.260(18) 1 d PD A 2
F14 F 0.4472(11) 0.5326(10) 0.1381(8) 0.075(5) Uiso 0.740(18) 1 d PD A 1
F14' F 0.442(3) 0.520(3) 0.103(2) 0.057(12) Uiso 0.260(18) 1 d P A 2
B2 B 0.1036(9) -0.2082(11) 0.0704(6) 0.058(6) Uiso 1 1 d D . .
F22 F 0.0970(9) -0.2357(9) 0.1292(5) 0.080(3) Uiso 1 1 d D A .
F24 F 0.0958(10) -0.2972(10) 0.0446(6) 0.102(4) Uiso 1 1 d D A .
F21 F 0.2022(7) -0.1766(9) 0.0598(5) 0.032(3) Uiso 0.740(18) 1 d PD A 1
F21' F 0.196(2) -0.201(3) 0.0369(16) 0.039(10) Uiso 0.260(18) 1 d PD A 2
F23 F 0.0192(9) -0.1242(10) 0.0558(6) 0.057(4) Uiso 0.740(18) 1 d PD A 1
F23' F 0.027(2) -0.149(3) 0.0298(13) 0.034(9) Uiso 0.260(18) 1 d PD A 2

loop_
_atom_site_aniso_label
_atom_site_aniso_U_11
_atom_site_aniso_U_22
_atom_site_aniso_U_33
_atom_site_aniso_U_23
_atom_site_aniso_U_13
_atom_site_aniso_U_12
Re1 0.0410(4) 0.0221(4) 0.0114(3) 0.0003(3) 0.0017(3) -0.0151(3)
Re2 0.0202(3) 0.0188(3) 0.0152(3) 0.0009(2) 0.0046(2) -0.0051(2)
P1 0.045(3) 0.042(3) 0.024(2) 0.0074(19) 0.0036(18) -0.023(2)
P2 0.045(2) 0.027(2) 0.026(2) 0.0042(18) -0.0065(18) -0.017(2)
P3 0.0190(19) 0.033(2) 0.0185(19) -0.0030(17) 0.0002(15) -0.0052(17)
P4 0.026(2) 0.031(2) 0.027(2) -0.0083(18) -0.0029(16) 0.0075(18)
N2 0.031(7) 0.029(8) 0.017(6) -0.001(5) 0.011(5) -0.011(6)
N3 0.058(8) 0.021(7) 0.017(6) 0.002(6) -0.005(6) -0.023(6)
N4 0.014(6) 0.027(7) 0.025(6) 0.008(5) 0.002(5) -0.009(5)
N5 0.023(6) 0.031(7) 0.020(7) -0.012(6) 0.013(5) 0.001(6)
N6 0.033(7) 0.005(6) 0.048(8) -0.002(5) 0.015(6) -0.010(5)

loop_
_atom_type_symbol
_atom_type_description
_atom_type_scat_dispersion_real
_atom_type_scat_dispersion_imag
_atom_type_scat_source
C C 0.0033 0.0016 'International Tables Vol C Tables 4.2.6.8 and 6.1.1.4'
H H 0.0000 0.0000 'International Tables Vol C Tables 4.2.6.8 and 6.1.1.4'
B B 0.0013 0.0007 'International Tables Vol C Tables 4.2.6.8 and 6.1.1.4'
N N 0.0061 0.0033 'International Tables Vol C Tables 4.2.6.8 and 6.1.1.4'
F F 0.0171 0.0103 'International Tables Vol C Tables 4.2.6.8 and 6.1.1.4'
P P 0.1023 0.0942 'International Tables Vol C Tables 4.2.6.8 and 6.1.1.4'
Re Re -1.0185 7.2310 'International Tables Vol C Tables 4.2.6.8 and 6.1.1.4'

loop_
_geom_angle_atom_site_label_1
_geom_angle_atom_site_label_2
_geom_angle_atom_site_label_3
_geom_angle
_geom_angle_site_symmetry_1
_geom_angle_site_symmetry_3
_geom_angle_publ_flag
N1 Re1 N2 162.7(4) . . ?
N1 Re1 Re1 93.4(3) . 2_746 ?
N2 Re1 Re1 104.0(3) . 2_746 ?
N1 Re1 N3 81.5(4) . . ?
N2 Re1 N3 81.2(4) . . ?
Re1 Re1 N3 174.8(3) 2_746 . ?
N1 Re1 P1 87.2(3) . . ?
N2 Re1 P1 91.1(3) . . ?
Re1 Re1 P1 94.88(10) 2_746 . ?
N3 Re1 P1 84.6(3) . . ?
N1 Re1 P2 94.3(3) . . ?
N2 Re1 P2 82.8(3) . . ?
Re1 Re1 P2 100.68(9) 2_746 . ?
N3 Re1 P2 80.1(3) . . ?
P1 Re1 P2 164.23(13) . . ?
N4 Re2 N6 163.4(5) . . ?
N4 Re2 Re2 95.7(3) . 2_655 ?
N6 Re2 Re2 100.9(3) . 2_655 ?
N4 Re2 N5 82.4(4) . . ?
N6 Re2 N5 81.0(4) . . ?
Re2 Re2 N5 177.5(3) 2_655 . ?
N4 Re2 P4 84.7(3) . . ?
N6 Re2 P4 92.8(3) . . ?
Re2 Re2 P4 96.23(10) 2_655 . ?
N5 Re2 P4 85.2(3) . . ?
N4 Re2 P3 94.5(3) . . ?
N6 Re2 P3 83.8(3) . . ?
Re2 Re2 P3 98.39(10) 2_655 . ?
N5 Re2 P3 80.2(3) . . ?
P4 Re2 P3 165.36(13) . . ?
C111 P1 C12A 105.0(8) . 2_746 ?
C111 P1 C121 105.4(8) . . ?
C12A P1 C121 106.1(7) 2_746 . ?
C111 P1 Re1 120.0(6) . . ?
C12A P1 Re1 107.6(5) 2_746 . ?
C121 P1 Re1 111.8(6) . . ?
C12A P2 C221 104.6(7) . . ?
C12A P2 C211 109.8(8) . . ?
C221 P2 C211 101.2(8) . . ?
C12A P2 Re1 103.7(5) . . ?
C221 P2 Re1 115.3(5) . . ?
C211 P2 Re1 121.2(6) . . ?
C311 P3 C321 102.2(7) . . ?
C311 P3 C34A 108.5(6) . 2_655 ?
C321 P3 C34A 102.7(7) . 2_655 ?
C311 P3 Re2 120.3(5) . . ?
C321 P3 Re2 116.9(6) . . ?
C34A P3 Re2 104.8(5) 2_655 . ?
C411 P4 C34A 106.3(7) . . ?
C411 P4 C421 104.6(7) . . ?
C34A P4 C421 106.5(7) . . ?
C411 P4 Re2 112.9(5) . . ?
C34A P4 Re2 107.6(5) . . ?
C421 P4 Re2 118.2(4) . . ?
C11 N1 Re1 172.3(12) . . ?
C13 N2 Re1 172.5(12) . . ?
C15 N3 Re1 174.0(13) . . ?
C17 N4 Re2 172.8(12) . . ?
C19 N5 Re2 173.8(11) . . ?
C21 N6 Re2 175.3(14) . . ?
N1 C11 C12 173.8(18) . . ?
P2 C12A P1 110.4(8) . 2_746 ?
N2 C13 C14 177.2(15) . . ?
N3 C15 C16 174.8(19) . . ?
N4 C17 C18 176.6(16) . . ?
N5 C19 C20 178.3(17) . . ?
N6 C21 C22 176.2(19) . . ?
P4 C34A P3 108.3(7) . 2_655 ?
C211 C212 C213 108.9(18) . . ?
C112 C111 C116 119.3(19) . . ?
C112 C111 P1 122.6(14) . . ?
C116 C111 P1 116.7(15) . . ?
C111 C112 C113 121.0(18) . . ?
C114 C113 C112 120(2) . . ?
C115 C114 C113 123(2) . . ?
C114 C115 C116 124(2) . . ?
C115 C116 C111 113(2) . . ?
C126 C121 C122 120.2(16) . . ?
C126 C121 P1 119.9(13) . . ?
C122 C121 P1 119.9(13) . . ?
C123 C122 C121 119.1(18) . . ?
C124 C123 C122 121(2) . . ?
C123 C124 C125 119(2) . . ?
C126 C125 C124 119.1(19) . . ?
C125 C126 C121 121.6(18) . . ?
C226 C221 C222 119.9(16) . . ?
C226 C221 P2 121.5(12) . . ?
C222 C221 P2 118.6(13) . . ?
C221 C226 C225 119.6(16) . . ?
C224 C225 C226 120.3(18) . . ?
C225 C224 C223 121.1(18) . . ?
C224 C223 C222 120.0(17) . . ?
C221 C222 C223 118.8(17) . . ?
C216 C211 C212 123.3(18) . . ?
C216 C211 P2 117.3(13) . . ?
C212 C211 P2 119.3(14) . . ?
C214 C213 C212 129(2) . . ?
C213 C214 C215 119(2) . . ?
C214 C215 C216 120(2) . . ?
C215 C216 C211 119.6(17) . . ?
C316 C311 C312 114.8(11) . . ?
C316 C311 P3 125.0(11) . . ?
C312 C311 P3 120.1(9) . . ?
C313 C312 C311 120.0 . . ?
C312 C313 C314 117.8(14) . . ?
C315 C314 C313 122(2) . . ?
C316 C315 C314 117(2) . . ?
C315 C316 C311 127.7(17) . . ?
C326 C321 C322 117.4(18) . . ?
C326 C321 P3 123.7(15) . . ?
C322 C321 P3 118.9(13) . . ?
C323 C322 C321 119.3(19) . . ?
C324 C323 C322 116(2) . . ?
C325 C324 C323 130(3) . . ?
C324 C325 C326 115(3) . . ?
C321 C326 C325 121(2) . . ?
C412 C411 C416 118.5(16) . . ?
C412 C411 P4 118.9(13) . . ?
C416 C411 P4 122.2(14) . . ?
C413 C412 C411 121.8(19) . . ?
C414 C413 C412 117(2) . . ?
C413 C414 C415 128(2) . . ?
C414 C415 C416 114.4(19) . . ?
C411 C416 C415 120.3(19) . . ?
C426 C421 C422 120.3(11) . . ?
C426 C421 P4 118.6(12) . . ?
C422 C421 P4 119.3(5) . . ?
C423 C422 C421 120.0 . . ?
C422 C423 C424 119.6(12) . . ?
C425 C424 C423 120(2) . . ?
C424 C425 C426 119(2) . . ?
C425 C426 C421 119(2) . . ?
N1S C1S C2S 172.4(15) . . ?
N2S C3S C4S 175(2) . . ?
F34 B3 F33 111.5(12) . . ?
F34 B3 F31 111.6(12) . . ?
F33 B3 F31 112.2(12) . . ?
F34 B3 F32 102.1(16) . . ?
F33 B3 F32 110.0(11) . . ?
F31 B3 F32 109.0(11) . . ?
F41' B4 F43 63.6(18) . . ?
F41' B4 F41 52.9(18) . . ?
F43 B4 F41 115.3(12) . . ?
F41' B4 F44 119(2) . . ?
F43 B4 F44 109.9(12) . . ?
F41 B4 F44 109.8(11) . . ?
F41' B4 F42 131(2) . . ?
F43 B4 F42 106.5(11) . . ?
F41 B4 F42 105.2(11) . . ?
F44 B4 F42 109.9(14) . . ?
B4 F43 F41' 58.1(10) . . ?
B4 F41' F43 58.3(12) . . ?
F14 B1 F11 111.7(11) . . ?
F14 B1 F11' 130.7(18) . . ?
F11 B1 F11' 40.1(16) . . ?
F14 B1 F13 110.1(10) . . ?
F11 B1 F13 112.9(10) . . ?
F11' B1 F13 118.2(18) . . ?
F14 B1 F12 107.2(14) . . ?
F11 B1 F12 109.6(10) . . ?
F11' B1 F12 70.0(18) . . ?
F13 B1 F12 105.0(10) . . ?
F14 B1 F14' 35.2(17) . . ?
F11 B1 F14' 115.7(18) . . ?
F11' B1 F14' 109(2) . . ?
F13 B1 F14' 128.7(18) . . ?
F12 B1 F14' 73(2) . . ?
B1 F12 F11' 54.5(10) . . ?
B1 F12 F14' 55.9(17) . . ?
F11' F12 F14' 89.8(19) . . ?
B1 F11' F12 55.4(11) . . ?
B1 F14' F12 50.8(14) . . ?
F24 B2 F23 112.8(10) . . ?
F24 B2 F21 112.1(10) . . ?
F23 B2 F21 110.1(10) . . ?
F24 B2 F22 106.1(12) . . ?
F23 B2 F22 107.4(10) . . ?
F21 B2 F22 108.2(10) . . ?
F24 B2 F21' 87.6(19) . . ?
F23 B2 F21' 111.8(18) . . ?
F21 B2 F21' 27.3(17) . . ?
F22 B2 F21' 129.0(19) . . ?
F24 B2 F23' 88.4(17) . . ?
F23 B2 F23' 29.2(15) . . ?
F21 B2 F23' 107.5(16) . . ?
F22 B2 F23' 132.4(17) . . ?
F21' B2 F23' 96(2) . . ?

loop_
_geom_bond_atom_site_label_1
_geom_bond_atom_site_label_2
_geom_bond_distance
_geom_bond_site_symmetry_2
_geom_bond_publ_flag
Re1 N1 2.044(12) . ?
Re1 N2 2.046(12) . ?
Re1 Re1 2.3109(13) 2_746 ?
Re1 N3 2.354(11) . ?
Re1 P1 2.457(4) . ?
Re1 P2 2.488(4) . ?
Re2 N4 2.043(10) . ?
Re2 N6 2.044(10) . ?
Re2 Re2 2.3126(12) 2_655 ?
Re2 N5 2.366(11) . ?
Re2 P4 2.452(4) . ?
Re2 P3 2.479(4) . ?
P1 C111 1.80(2) . ?
P1 C12A 1.829(15) 2_746 ?
P1 C121 1.828(17) . ?
P2 C12A 1.804(15) . ?
P2 C221 1.816(16) . ?
P2 C211 1.823(19) . ?
P3 C311 1.787(13) . ?
P3 C321 1.824(19) . ?
P3 C34A 1.834(13) 2_655 ?
P4 C411 1.792(16) . ?
P4 C34A 1.793(14) . ?
P4 C421 1.882(12) . ?
N1 C11 1.113(18) . ?
N2 C13 1.118(17) . ?
N3 C15 1.110(18) . ?
N4 C17 1.134(16) . ?
N5 C19 1.112(18) . ?
N6 C21 1.120(19) . ?
C11 C12 1.46(2) . ?
C12A P1 1.829(15) 2_746 ?
C13 C14 1.45(2) . ?
C15 C16 1.48(2) . ?
C17 C18 1.46(2) . ?
C19 C20 1.47(2) . ?
C21 C22 1.45(2) . ?
C34A P3 1.834(13) 2_655 ?
C212 C211 1.44(2) . ?
C212 C213 1.48(3) . ?
C111 C112 1.40(2) . ?
C111 C116 1.46(3) . ?
C112 C113 1.40(3) . ?
C113 C114 1.34(3) . ?
C114 C115 1.28(3) . ?
C115 C116 1.47(3) . ?
C121 C126 1.36(2) . ?
C121 C122 1.38(2) . ?
C122 C123 1.39(2) . ?
C123 C124 1.36(2) . ?
C124 C125 1.43(3) . ?
C125 C126 1.35(2) . ?
C221 C226 1.37(2) . ?
C221 C222 1.39(2) . ?
C226 C225 1.46(2) . ?
C225 C224 1.33(2) . ?
C224 C223 1.38(2) . ?
C223 C222 1.45(2) . ?
C211 C216 1.39(2) . ?
C213 C214 1.29(3) . ?
C214 C215 1.37(3) . ?
C215 C216 1.40(2) . ?
C311 C316 1.33(2) . ?
C311 C312 1.408(8) . ?
C312 C313 1.407(8) . ?
C313 C314 1.40(3) . ?
C314 C315 1.32(3) . ?
C315 C316 1.36(2) . ?
C321 C326 1.36(2) . ?
C321 C322 1.42(2) . ?
C322 C323 1.41(3) . ?
C323 C324 1.33(3) . ?
C324 C325 1.24(3) . ?
C325 C326 1.45(3) . ?
C411 C412 1.36(2) . ?
C411 C416 1.38(2) . ?
C412 C413 1.36(2) . ?
C413 C414 1.30(2) . ?
C414 C415 1.35(3) . ?
C415 C416 1.41(2) . ?
C421 C426 1.37(2) . ?
C421 C422 1.391(2) . ?
C422 C423 1.391(2) . ?
C423 C424 1.39(3) . ?
C424 C425 1.39(3) . ?
C425 C426 1.41(3) . ?
N1S C1S 1.14(2) . ?
C1S C2S 1.449(2) . ?
N2S C3S 1.08(2) . ?
C3S C4S 1.46(3) . ?
B3 F34 1.335(14) . ?
B3 F33 1.341(14) . ?
B3 F31 1.348(14) . ?
B3 F32 1.349(14) . ?
B4 F41' 1.326(16) . ?
B4 F43 1.330(14) . ?
B4 F41 1.341(14) . ?
B4 F44 1.344(13) . ?
B4 F42 1.349(13) . ?
F43 F41' 1.40(4) . ?
B1 F14 1.351(13) . ?
B1 F11 1.351(13) . ?
B1 F11' 1.365(16) . ?
B1 F13 1.366(12) . ?
B1 F12 1.380(13) . ?
B1 F14' 1.47(4) . ?
F12 F11' 1.57(3) . ?
F12 F14' 1.70(4) . ?
B2 F24 1.356(13) . ?
B2 F23 1.377(13) . ?
B2 F21 1.383(13) . ?
B2 F22 1.389(12) . ?
B2 F21' 1.402(15) . ?
B2 F23' 1.414(15) . ?
